data_4317883
loop_
_publ_author_name
'Robert C. Finn'
'Randy S. Rarig'
'Jon Zubieta'

_publ_section_title
;
 Organic-Inorganic Hybrid Materials: Hydrothermal Syntheses and Structural
 Characterization of Bimetallic Organophosphonate Oxides of the Type
 Mo/Cu/O/RPO32-/Organoimine
;
_journal_name_full 'Inorganic Chemistry'
_journal_page_first 2109
_journal_page_last 2123
_journal_paper_doi 10.1021/ic011124v
_journal_volume 41
_journal_year 2002
_chemical_formula_sum 'C34 H18 Cu2 Mo5 N6 O23 P2'
_chemical_formula_weight 1547.26
_chemical_name_systematic
;
  ?
;
_space_group_IT_number 2
_symmetry_cell_setting triclinic
_symmetry_space_group_name_Hall '-P 1'
_symmetry_space_group_name_H-M 'P -1'
_atom_sites_solution_hydrogens geom
_atom_sites_solution_primary direct
_atom_sites_solution_secondary difmap
_audit_creation_method SHELXL-97
_cell_angle_alpha 71.6900(10)
_cell_angle_beta 82.9100(10)
_cell_angle_gamma 65.5800(10)
_cell_formula_units_Z 2
_cell_length_a 11.3132(6)
_cell_length_b 12.8735(7)
_cell_length_c 18.2974(10)
_cell_measurement_temperature 293(2)
_cell_volume 2303.5(2)
_computing_structure_refinement 'SHELXL-97 (Sheldrick, 1997)'
_computing_structure_solution 'SHELXS-97 (Sheldrick, 1990)'
_diffrn_ambient_temperature 293(2)
_diffrn_measured_fraction_theta_full 0.940
_diffrn_measured_fraction_theta_max 0.940
_diffrn_radiation_monochromator graphite
_diffrn_radiation_source 'fine-focus sealed tube'
_diffrn_radiation_type MoK\a
_diffrn_radiation_wavelength 0.71073
_diffrn_reflns_av_R_equivalents 0.0511
_diffrn_reflns_av_sigmaI/netI 0.0943
_diffrn_reflns_limit_h_max 12
_diffrn_reflns_limit_h_min -15
_diffrn_reflns_limit_k_max 12
_diffrn_reflns_limit_k_min -17
_diffrn_reflns_limit_l_max 23
_diffrn_reflns_limit_l_min -24
_diffrn_reflns_number 15753
_diffrn_reflns_theta_full 28.29
_diffrn_reflns_theta_max 28.29
_diffrn_reflns_theta_min 1.17
_exptl_absorpt_coefficient_mu 2.383
_exptl_absorpt_correction_type SADABS
_exptl_crystal_colour Blue
_exptl_crystal_density_diffrn 2.231
_exptl_crystal_density_method 'not measured'
_exptl_crystal_description Block
_exptl_crystal_F_000 1492
_exptl_crystal_size_max 0.23
_exptl_crystal_size_mid 0.17
_exptl_crystal_size_min 0.13
_refine_diff_density_max 1.454
_refine_diff_density_min -1.266
_refine_diff_density_rms 0.054
_refine_ls_extinction_method none
_refine_ls_goodness_of_fit_ref 0.961
_refine_ls_hydrogen_treatment mixed
_refine_ls_matrix_type full
_refine_ls_number_parameters 645
_refine_ls_number_reflns 10748
_refine_ls_number_restraints 0
_refine_ls_restrained_S_all 0.961
_refine_ls_R_factor_all 0.1057
_refine_ls_R_factor_gt 0.0545
_refine_ls_shift/su_max 0.002
_refine_ls_shift/su_mean 0.001
_refine_ls_structure_factor_coef Fsqd
_refine_ls_weighting_details 'calc w=1/[\s^2^(Fo^2^)+(0.0583P)^2^+0.0000P] where P=(Fo^2^+2Fc^2^)/3'
_refine_ls_weighting_scheme calc
_refine_ls_wR_factor_gt 0.1061
_refine_ls_wR_factor_ref 0.1464
_reflns_number_gt 5996
_reflns_number_total 10748
_reflns_threshold_expression >2sigma(I)
_cod_data_source_file ic011124v_5.cif
_cod_data_source_block p-1
_cod_depositor_comments
;
The following automatic conversions were performed:

'_symmetry_cell_setting' value 'Triclinic' changed to 'triclinic'
according to the built-in table from CIF Core dictionary named
'cif_core.dic' version 2.4.1 from 2010-06-29.

Automatic conversion script
Id: cif_fix_values 1646 2011-03-28 12:23:43Z adriana 
;
_cod_database_code 4317883

loop_
_symmetry_equiv_pos_as_xyz
'x, y, z'
'-x, -y, -z'

loop_
_atom_site_label
_atom_site_type_symbol
_atom_site_fract_x
_atom_site_fract_y
_atom_site_fract_z
_atom_site_U_iso_or_equiv
_atom_site_adp_type
_atom_site_occupancy
_atom_site_symmetry_multiplicity
_atom_site_calc_flag
_atom_site_refinement_flags
_atom_site_disorder_assembly
_atom_site_disorder_group
Mo1 Mo 0.12237(7) 0.81541(7) 0.34571(4) 0.01238(18) Uani 1 1 d . . .
Mo2 Mo 0.35251(8) 0.92698(7) 0.28429(4) 0.01215(18) Uani 1 1 d . . .
Mo3 Mo 0.14364(8) 0.63228(7) 0.23950(5) 0.01407(19) Uani 1 1 d . . .
Mo4 Mo 0.40177(8) 0.60329(7) 0.12196(5) 0.0164(2) Uani 1 1 d . . .
Mo5 Mo 0.57159(8) 0.74099(7) 0.16460(5) 0.01549(19) Uani 1 1 d . . .
Cu1 Cu -0.23206(11) 0.91604(10) 0.37526(6) 0.0162(3) Uani 1 1 d . . .
Cu2 Cu 0.22152(11) 1.14022(10) 0.12325(6) 0.0161(3) Uani 1 1 d . . .
P1 P 0.4228(2) 0.6210(2) 0.30772(13) 0.0121(5) Uani 1 1 d . . .
P2 P 0.2136(2) 0.8789(2) 0.14673(13) 0.0147(5) Uani 1 1 d . . .
O1 O -0.0427(6) 0.9027(5) 0.3314(3) 0.0158(14) Uani 1 1 d . . .
O2 O 0.1402(6) 0.7736(6) 0.4433(3) 0.0191(15) Uani 1 1 d . . .
O3 O 0.1351(6) 0.6682(5) 0.3366(3) 0.0152(14) Uani 1 1 d . . .
O4 O 0.1347(6) 0.8261(5) 0.2109(3) 0.0139(14) Uani 1 1 d . . .
O5 O 0.1793(5) 0.9436(5) 0.3180(3) 0.0143(14) Uani 1 1 d . . .
O6 O 0.3314(5) 0.7457(5) 0.3181(3) 0.0105(13) Uani 1 1 d . . .
O7 O -0.0149(6) 0.6945(6) 0.2138(4) 0.0291(18) Uani 1 1 d . . .
O8 O 0.1743(6) 0.4842(5) 0.2760(4) 0.0199(15) Uani 1 1 d . . .
O9 O 0.2184(6) 0.6437(5) 0.1402(3) 0.0165(14) Uani 1 1 d . . .
O10 O 0.3606(5) 0.5865(5) 0.2539(3) 0.0113(13) Uani 1 1 d . . .
O11 O 0.4598(6) 0.4520(5) 0.1452(4) 0.0210(15) Uani 1 1 d . . .
O12 O 0.3962(7) 0.6491(6) 0.0243(4) 0.0292(18) Uani 1 1 d . . .
O13 O 0.3485(6) 0.7844(5) 0.1364(3) 0.0195(15) Uani 1 1 d . . .
O14 O 0.5645(6) 0.6160(5) 0.1361(3) 0.0191(15) Uani 1 1 d . . .
O15 O 0.5583(7) 0.8462(5) 0.0743(4) 0.0239(16) Uani 1 1 d . . .
O16 O 0.7329(6) 0.6883(6) 0.1841(4) 0.0240(16) Uani 1 1 d . . .
O17 O 0.4880(5) 0.8545(5) 0.2215(3) 0.0130(14) Uani 1 1 d . . .
O18 O 0.5519(6) 0.6240(5) 0.2779(3) 0.0155(14) Uani 1 1 d . . .
O19 O 0.2315(6) 0.9784(5) 0.1673(3) 0.0159(14) Uani 1 1 d . . .
O20 O 0.3246(6) 1.0751(5) 0.2437(3) 0.0162(14) Uani 1 1 d . . .
O21 O 0.4319(6) 0.8900(5) 0.3676(3) 0.0197(15) Uani 1 1 d . . .
O22 O 0.3822(7) 1.0775(6) 0.0673(4) 0.0334(19) Uani 1 1 d . . .
O100 O 0.8714(9) 0.7808(8) 0.0550(5) 0.063(3) Uani 1 1 d . . .
N1 N -0.2974(7) 0.9831(6) 0.2700(4) 0.0146(17) Uani 1 1 d . . .
N2 N -0.3806(7) 1.0670(6) 0.3869(4) 0.0128(16) Uani 1 1 d . . .
N3 N -0.1572(7) 0.8595(7) 0.4794(4) 0.0170(18) Uani 1 1 d . . .
N4 N -0.2094(7) 0.7413(6) 0.4040(4) 0.0167(18) Uani 1 1 d . . .
N5 N 0.2034(8) 1.3094(7) 0.0822(4) 0.0177(18) Uani 1 1 d . . .
N6 N 0.0447(7) 1.2168(7) 0.1641(4) 0.0163(17) Uani 1 1 d . . .
C1 C -0.2452(10) 0.9352(9) 0.2122(6) 0.026(2) Uani 1 1 d . . .
H1 H -0.1806 0.8585 0.2232 0.031 Uiso 1 1 calc R . .
C2 C -0.2856(10) 0.9976(9) 0.1360(6) 0.031(3) Uani 1 1 d . . .
H2 H -0.2502 0.9613 0.0972 0.037 Uiso 1 1 calc R . .
C3 C -0.3782(10) 1.1138(9) 0.1180(6) 0.029(3) Uani 1 1 d . . .
H3 H -0.4033 1.1579 0.0672 0.035 Uiso 1 1 calc R . .
C4 C -0.4324(9) 1.1619(8) 0.1787(6) 0.021(2) Uani 1 1 d . . .
H4 H -0.4953 1.2394 0.1686 0.026 Uiso 1 1 calc R . .
C5 C -0.3944(8) 1.0967(8) 0.2527(5) 0.015(2) Uani 1 1 d . . .
C6 C -0.4453(9) 1.1387(8) 0.3211(5) 0.016(2) Uani 1 1 d . . .
C7 C -0.5531(9) 1.2425(8) 0.3170(5) 0.018(2) Uani 1 1 d . . .
H7 H -0.5960 1.2897 0.2704 0.022 Uiso 1 1 calc R . .
C8 C -0.5968(9) 1.2754(8) 0.3847(5) 0.020(2) Uani 1 1 d . . .
H8 H -0.6698 1.3448 0.3839 0.024 Uiso 1 1 calc R . .
C9 C -0.5314(8) 1.2048(8) 0.4511(6) 0.020(2) Uani 1 1 d . . .
H9 H -0.5577 1.2264 0.4963 0.023 Uiso 1 1 calc R . .
C10 C -0.4246(8) 1.0996(8) 0.4519(6) 0.019(2) Uani 1 1 d . . .
H10 H -0.3823 1.0503 0.4983 0.023 Uiso 1 1 calc R . .
C11 C -0.1247(9) 0.9224(8) 0.5119(5) 0.020(2) Uani 1 1 d . . .
H11 H -0.1366 1.0001 0.4838 0.023 Uiso 1 1 calc R . .
C12 C -0.0742(9) 0.8788(9) 0.5851(6) 0.025(2) Uani 1 1 d . . .
H12 H -0.0536 0.9262 0.6063 0.030 Uiso 1 1 calc R . .
C13 C -0.0548(9) 0.7639(9) 0.6263(6) 0.026(2) Uani 1 1 d . . .
H13 H -0.0232 0.7331 0.6765 0.031 Uiso 1 1 calc R . .
C14 C -0.0822(9) 0.6942(8) 0.5932(5) 0.020(2) Uani 1 1 d . . .
H14 H -0.0661 0.6151 0.6200 0.024 Uiso 1 1 calc R . .
C15 C -0.1348(9) 0.7439(8) 0.5187(5) 0.017(2) Uani 1 1 d . . .
C16 C -0.1647(8) 0.6773(8) 0.4768(5) 0.015(2) Uani 1 1 d . . .
C17 C -0.1518(8) 0.5602(8) 0.5071(5) 0.016(2) Uani 1 1 d . . .
H17 H -0.1246 0.5185 0.5579 0.019 Uiso 1 1 calc R . .
C18 C -0.1795(9) 0.5061(8) 0.4617(5) 0.019(2) Uani 1 1 d . . .
H18 H -0.1712 0.4274 0.4813 0.022 Uiso 1 1 calc R . .
C19 C -0.2194(9) 0.5688(8) 0.3874(6) 0.019(2) Uani 1 1 d . . .
H19 H -0.2352 0.5326 0.3552 0.022 Uiso 1 1 calc R . .
C20 C -0.2359(9) 0.6863(9) 0.3611(6) 0.024(2) Uani 1 1 d . . .
H20 H -0.2668 0.7295 0.3112 0.028 Uiso 1 1 calc R . .
C21 C 0.2869(10) 1.3496(9) 0.0392(5) 0.022(2) Uani 1 1 d . . .
H21 H 0.3627 1.2942 0.0252 0.027 Uiso 1 1 calc R . .
C22 C 0.2697(10) 1.4670(8) 0.0137(5) 0.024(2) Uani 1 1 d . . .
H22 H 0.3327 1.4909 -0.0149 0.028 Uiso 1 1 calc R . .
C23 C 0.1525(10) 1.5494(8) 0.0330(5) 0.019(2) Uani 1 1 d . . .
H23 H 0.1338 1.6307 0.0154 0.023 Uiso 1 1 calc R . .
C24 C 0.0657(9) 1.5082(9) 0.0784(5) 0.021(2) Uani 1 1 d . . .
H24 H -0.0103 1.5616 0.0938 0.025 Uiso 1 1 calc R . .
C26 C 0.0000(9) 1.3380(8) 0.1470(5) 0.017(2) Uani 1 1 d . . .
C27 C -0.1224(9) 1.4041(9) 0.1711(6) 0.026(2) Uani 1 1 d . . .
H27 H -0.1517 1.4865 0.1591 0.031 Uiso 1 1 calc R . .
C28 C -0.2002(10) 1.3470(9) 0.2128(6) 0.031(3) Uani 1 1 d . . .
H28 H -0.2823 1.3903 0.2286 0.037 Uiso 1 1 calc R . .
C29 C -0.1538(9) 1.2258(9) 0.2303(6) 0.027(3) Uani 1 1 d . . .
H29 H -0.2043 1.1856 0.2587 0.033 Uiso 1 1 calc R . .
C30 C -0.0317(10) 1.1626(9) 0.2057(6) 0.026(2) Uani 1 1 d . . .
H30 H -0.0014 1.0800 0.2184 0.031 Uiso 1 1 calc R . .
C31 C 0.4460(9) 0.5146(8) 0.3994(5) 0.017(2) Uani 1 1 d . . .
H31A H 0.3684 0.4983 0.4126 0.020 Uiso 1 1 calc R . .
H31B H 0.5171 0.4409 0.3964 0.020 Uiso 1 1 calc R . .
C32 C 0.4756(8) 0.5527(7) 0.4638(4) 0.0115(19) Uani 1 1 d . . .
H32A H 0.5409 0.5856 0.4465 0.014 Uiso 1 1 calc R . .
H32B H 0.3976 0.6146 0.4757 0.014 Uiso 1 1 calc R . .
C33 C 0.1239(11) 0.9455(10) 0.0572(7) 0.037(3) Uiso 1 1 d . . .
C34 C -0.003(2) 1.033(2) 0.0543(13) 0.038(6) Uiso 0.50 1 d P . .
C35 C 0.085(3) 0.880(3) 0.0243(17) 0.034(8) Uiso 0.50 1 d P . .
C25 C 0.0896(9) 1.3898(8) 0.1011(5) 0.016(3) Uani 1.00(3) 1 d P . .

loop_
_atom_site_aniso_label
_atom_site_aniso_U_11
_atom_site_aniso_U_22
_atom_site_aniso_U_33
_atom_site_aniso_U_23
_atom_site_aniso_U_13
_atom_site_aniso_U_12
Mo1 0.0098(4) 0.0124(4) 0.0111(4) -0.0014(3) 0.0020(3) -0.0026(3)
Mo2 0.0125(4) 0.0147(4) 0.0099(4) -0.0040(3) 0.0005(3) -0.0059(3)
Mo3 0.0107(4) 0.0121(4) 0.0174(4) -0.0027(3) -0.0019(3) -0.0032(3)
Mo4 0.0265(5) 0.0130(4) 0.0101(4) -0.0040(3) 0.0036(3) -0.0087(4)
Mo5 0.0164(4) 0.0157(4) 0.0152(4) -0.0060(3) 0.0071(3) -0.0080(4)
Cu1 0.0146(6) 0.0130(6) 0.0129(6) -0.0003(5) 0.0025(5) -0.0008(5)
Cu2 0.0201(6) 0.0119(6) 0.0140(6) -0.0006(5) -0.0006(5) -0.0063(5)
P1 0.0099(12) 0.0142(13) 0.0089(12) -0.0024(10) 0.0003(9) -0.0024(10)
P2 0.0252(14) 0.0128(13) 0.0061(12) -0.0004(10) -0.0017(10) -0.0088(11)
O1 0.012(3) 0.011(3) 0.017(3) 0.001(3) 0.005(3) -0.001(3)
O2 0.018(4) 0.026(4) 0.015(4) -0.009(3) 0.005(3) -0.010(3)
O3 0.012(3) 0.012(3) 0.016(3) 0.000(3) 0.005(3) -0.005(3)
O4 0.016(3) 0.013(3) 0.012(3) -0.001(3) -0.004(3) -0.005(3)
O5 0.009(3) 0.019(4) 0.012(3) -0.005(3) 0.001(3) -0.003(3)
O6 0.006(3) 0.012(3) 0.009(3) -0.003(3) 0.001(2) 0.001(3)
O7 0.011(4) 0.018(4) 0.063(5) -0.022(4) -0.009(3) -0.001(3)
O8 0.014(4) 0.010(3) 0.027(4) 0.002(3) 0.003(3) -0.002(3)
O9 0.022(4) 0.017(4) 0.011(3) -0.005(3) -0.003(3) -0.007(3)
O10 0.012(3) 0.009(3) 0.012(3) -0.004(3) 0.000(2) -0.003(3)
O11 0.028(4) 0.018(4) 0.019(4) -0.008(3) 0.003(3) -0.010(3)
O12 0.024(5) 0.019(4) 0.013(4) -0.005(3) 0.004(3) -0.013(4)
O13 0.032(4) 0.015(4) 0.015(4) -0.008(3) 0.012(3) -0.014(3)
O14 0.021(4) 0.024(4) 0.016(4) -0.008(3) 0.005(3) -0.012(3)
O15 0.038(4) 0.018(4) 0.017(4) -0.008(3) 0.014(3) -0.014(3)
O16 0.023(4) 0.029(4) 0.029(4) -0.015(3) 0.013(3) -0.017(3)
O17 0.012(3) 0.015(3) 0.009(3) -0.004(3) 0.003(2) -0.004(3)
O18 0.011(3) 0.017(3) 0.016(3) -0.002(3) 0.005(3) -0.006(3)
O19 0.025(4) 0.010(3) 0.014(3) -0.006(3) -0.002(3) -0.006(3)
O20 0.014(3) 0.014(3) 0.020(4) -0.008(3) 0.002(3) -0.004(3)
O21 0.021(4) 0.023(4) 0.021(4) -0.010(3) 0.000(3) -0.011(3)
O22 0.046(5) 0.015(4) 0.024(4) -0.002(3) 0.018(4) -0.005(4)
O100 0.083(7) 0.046(6) 0.059(6) -0.022(5) 0.025(5) -0.027(5)
N1 0.010(4) 0.016(4) 0.010(4) 0.000(3) 0.004(3) -0.002(3)
N2 0.016(4) 0.013(4) 0.011(4) -0.001(3) 0.003(3) -0.009(3)
N3 0.018(4) 0.014(4) 0.014(4) -0.002(3) 0.006(3) -0.004(4)
N4 0.014(4) 0.012(4) 0.016(4) -0.004(3) -0.002(3) 0.003(3)
N5 0.022(5) 0.013(4) 0.016(4) 0.000(3) -0.003(3) -0.007(4)
N6 0.013(4) 0.015(4) 0.015(4) 0.001(3) -0.007(3) -0.003(3)
C1 0.025(6) 0.018(6) 0.024(6) -0.001(5) 0.006(5) -0.003(5)
C2 0.035(7) 0.027(6) 0.022(6) -0.005(5) 0.014(5) -0.011(5)
C3 0.035(7) 0.021(6) 0.024(6) 0.002(5) -0.003(5) -0.009(5)
C4 0.020(5) 0.013(5) 0.026(6) -0.001(4) -0.004(4) -0.003(4)
C5 0.009(5) 0.013(5) 0.025(5) -0.004(4) 0.002(4) -0.010(4)
C6 0.013(5) 0.013(5) 0.025(6) -0.007(4) 0.004(4) -0.010(4)
C7 0.017(5) 0.018(5) 0.023(6) -0.005(4) -0.002(4) -0.011(4)
C8 0.010(5) 0.017(5) 0.026(6) -0.006(4) -0.003(4) 0.001(4)
C9 0.011(5) 0.017(5) 0.030(6) -0.012(5) 0.006(4) -0.002(4)
C10 0.018(5) 0.024(6) 0.026(6) -0.011(5) 0.004(4) -0.006(4)
C11 0.024(6) 0.010(5) 0.023(6) -0.006(4) 0.011(4) -0.007(4)
C12 0.022(6) 0.027(6) 0.027(6) -0.019(5) 0.004(5) -0.002(5)
C13 0.019(6) 0.031(6) 0.020(6) -0.008(5) 0.004(4) -0.003(5)
C14 0.020(5) 0.015(5) 0.014(5) 0.006(4) 0.002(4) -0.004(4)
C15 0.014(5) 0.024(6) 0.010(5) 0.000(4) 0.004(4) -0.008(4)
C16 0.008(5) 0.016(5) 0.017(5) -0.003(4) 0.008(4) -0.005(4)
C17 0.014(5) 0.010(5) 0.016(5) 0.002(4) 0.001(4) -0.002(4)
C18 0.019(5) 0.012(5) 0.020(5) -0.001(4) 0.004(4) -0.006(4)
C19 0.017(5) 0.017(5) 0.025(6) -0.004(4) -0.003(4) -0.010(4)
C20 0.018(5) 0.030(6) 0.028(6) -0.006(5) 0.003(4) -0.006(4)
C21 0.035(6) 0.032(6) 0.015(5) -0.005(4) 0.002(4) -0.017(5)
C22 0.034(6) 0.019(6) 0.020(6) -0.002(4) -0.002(5) -0.015(5)
C23 0.033(6) 0.009(5) 0.011(5) 0.009(4) -0.012(4) -0.010(4)
C24 0.014(5) 0.028(6) 0.024(6) -0.010(5) -0.001(4) -0.008(5)
C26 0.014(5) 0.012(5) 0.021(5) 0.001(4) -0.004(4) -0.005(4)
C27 0.021(6) 0.023(6) 0.030(6) 0.000(5) -0.006(5) -0.011(5)
C28 0.016(6) 0.027(6) 0.039(7) -0.007(5) -0.007(5) 0.000(5)
C29 0.015(5) 0.018(6) 0.032(6) 0.009(5) 0.001(5) -0.003(5)
C30 0.034(7) 0.016(5) 0.026(6) 0.007(4) -0.009(5) -0.015(5)
C31 0.015(5) 0.012(5) 0.016(5) -0.003(4) 0.002(4) -0.001(4)
C32 0.010(4) 0.007(5) 0.007(4) 0.006(4) 0.001(3) 0.001(4)
C25 0.017(6) 0.022(6) 0.016(5) 0.001(4) -0.010(4) -0.006(5)

loop_
_atom_type_symbol
_atom_type_description
_atom_type_scat_dispersion_real
_atom_type_scat_dispersion_imag
_atom_type_scat_source
C C 0.0033 0.0016 'International Tables Vol C Tables 4.2.6.8 and 6.1.1.4'
H H 0.0000 0.0000 'International Tables Vol C Tables 4.2.6.8 and 6.1.1.4'
N N 0.0061 0.0033 'International Tables Vol C Tables 4.2.6.8 and 6.1.1.4'
O O 0.0106 0.0060 'International Tables Vol C Tables 4.2.6.8 and 6.1.1.4'
P P 0.1023 0.0942 'International Tables Vol C Tables 4.2.6.8 and 6.1.1.4'
Cu Cu 0.3201 1.2651 'International Tables Vol C Tables 4.2.6.8 and 6.1.1.4'
Mo Mo -1.6832 0.6857 'International Tables Vol C Tables 4.2.6.8 and 6.1.1.4'

loop_
_geom_angle_atom_site_label_1
_geom_angle_atom_site_label_2
_geom_angle_atom_site_label_3
_geom_angle
_geom_angle_site_symmetry_1
_geom_angle_site_symmetry_3
_geom_angle_publ_flag
O2 Mo1 O1 103.3(3) . . ?
O2 Mo1 O3 97.9(3) . . ?
O1 Mo1 O3 102.2(3) . . ?
O2 Mo1 O5 99.3(3) . . ?
O1 Mo1 O5 97.1(3) . . ?
O3 Mo1 O5 150.4(2) . . ?
O2 Mo1 O6 96.9(2) . . ?
O1 Mo1 O6 158.2(2) . . ?
O3 Mo1 O6 83.0(2) . . ?
O5 Mo1 O6 71.2(2) . . ?
O2 Mo1 O4 166.2(2) . . ?
O1 Mo1 O4 87.6(2) . . ?
O3 Mo1 O4 71.1(2) . . ?
O5 Mo1 O4 87.6(2) . . ?
O6 Mo1 O4 73.9(2) . . ?
O21 Mo2 O20 103.3(3) . . ?
O21 Mo2 O17 102.4(3) . . ?
O20 Mo2 O17 101.4(3) . . ?
O21 Mo2 O5 103.2(3) . . ?
O20 Mo2 O5 99.2(3) . . ?
O17 Mo2 O5 142.2(3) . . ?
O21 Mo2 O6 92.4(2) . . ?
O20 Mo2 O6 162.1(2) . . ?
O17 Mo2 O6 83.2(2) . . ?
O5 Mo2 O6 68.5(2) . . ?
O21 Mo2 O19 177.8(3) . . ?
O20 Mo2 O19 77.7(2) . . ?
O17 Mo2 O19 79.2(2) . . ?
O5 Mo2 O19 74.6(2) . . ?
O6 Mo2 O19 86.27(19) . . ?
O7 Mo3 O8 103.1(3) . . ?
O7 Mo3 O9 98.9(3) . . ?
O8 Mo3 O9 103.1(3) . . ?
O7 Mo3 O3 101.8(3) . . ?
O8 Mo3 O3 98.4(3) . . ?
O9 Mo3 O3 145.7(3) . . ?
O7 Mo3 O10 166.8(3) . . ?
O8 Mo3 O10 89.1(3) . . ?
O9 Mo3 O10 73.0(2) . . ?
O3 Mo3 O10 81.1(2) . . ?
O7 Mo3 O4 87.6(3) . . ?
O8 Mo3 O4 167.1(3) . . ?
O9 Mo3 O4 82.0(2) . . ?
O3 Mo3 O4 72.0(2) . . ?
O10 Mo3 O4 81.0(2) . . ?
O12 Mo4 O11 104.3(3) . . ?
O12 Mo4 O9 97.9(3) . . ?
O11 Mo4 O9 101.2(3) . . ?
O12 Mo4 O14 98.4(3) . . ?
O11 Mo4 O14 97.9(3) . . ?
O9 Mo4 O14 150.9(2) . . ?
O12 Mo4 O13 96.0(3) . . ?
O11 Mo4 O13 158.8(3) . . ?
O9 Mo4 O13 81.8(2) . . ?
O14 Mo4 O13 72.7(2) . . ?
O12 Mo4 O10 164.9(3) . . ?
O11 Mo4 O10 88.2(2) . . ?
O9 Mo4 O10 71.1(2) . . ?
O14 Mo4 O10 87.8(2) . . ?
O13 Mo4 O10 72.7(2) . . ?
O16 Mo5 O15 101.5(3) . . ?
O16 Mo5 O14 101.3(3) . . ?
O15 Mo5 O14 100.7(3) . . ?
O16 Mo5 O17 104.9(3) . . ?
O15 Mo5 O17 96.2(3) . . ?
O14 Mo5 O17 145.2(3) . . ?
O16 Mo5 O18 88.0(3) . . ?
O15 Mo5 O18 170.2(3) . . ?
O14 Mo5 O18 79.5(2) . . ?
O17 Mo5 O18 78.9(2) . . ?
O16 Mo5 O13 170.9(3) . . ?
O15 Mo5 O13 82.5(3) . . ?
O14 Mo5 O13 69.9(2) . . ?
O17 Mo5 O13 82.5(2) . . ?
O18 Mo5 O13 88.4(2) . . ?
N1 Cu1 N3 174.2(3) . . ?
N1 Cu1 N2 81.6(3) . . ?
N3 Cu1 N2 97.2(3) . . ?
N1 Cu1 N4 104.1(3) . . ?
N3 Cu1 N4 80.9(3) . . ?
N2 Cu1 N4 133.2(3) . . ?
N1 Cu1 O1 88.9(3) . . ?
N3 Cu1 O1 87.2(3) . . ?
N2 Cu1 O1 125.7(3) . . ?
N4 Cu1 O1 101.0(3) . . ?
O19 Cu2 O22 88.7(3) . . ?
O19 Cu2 N5 176.7(3) . . ?
O22 Cu2 N5 94.5(3) . . ?
O19 Cu2 N6 94.9(3) . . ?
O22 Cu2 N6 171.1(3) . . ?
N5 Cu2 N6 82.0(3) . . ?
O19 Cu2 O20 76.1(2) . . ?
O22 Cu2 O20 95.2(3) . . ?
N5 Cu2 O20 103.0(3) . . ?
N6 Cu2 O20 93.6(2) . . ?
O18 P1 O10 111.6(3) . . ?
O18 P1 O6 109.0(3) . . ?
O10 P1 O6 111.0(3) . . ?
O18 P1 C31 109.0(4) . . ?
O10 P1 C31 108.6(4) . . ?
O6 P1 C31 107.6(4) . . ?
O19 P2 O4 108.7(3) . . ?
O19 P2 O13 108.9(4) . . ?
O4 P2 O13 112.3(3) . . ?
O19 P2 C33 107.6(4) . . ?
O4 P2 C33 109.5(5) . . ?
O13 P2 C33 109.8(4) . . ?
Mo1 O1 Cu1 143.7(3) . . ?
Mo1 O3 Mo3 125.1(3) . . ?
P2 O4 Mo3 124.3(3) . . ?
P2 O4 Mo1 128.7(3) . . ?
Mo3 O4 Mo1 91.8(2) . . ?
Mo1 O5 Mo2 123.7(3) . . ?
P1 O6 Mo1 129.8(3) . . ?
P1 O6 Mo2 132.4(3) . . ?
Mo1 O6 Mo2 96.5(2) . . ?
Mo3 O9 Mo4 123.3(3) . . ?
P1 O10 Mo3 127.9(3) . . ?
P1 O10 Mo4 127.9(3) . . ?
Mo3 O10 Mo4 92.5(2) . . ?
P2 O13 Mo4 129.5(4) . . ?
P2 O13 Mo5 135.7(3) . . ?
Mo4 O13 Mo5 92.7(2) . . ?
Mo5 O14 Mo4 123.9(3) . . ?
Mo2 O17 Mo5 152.2(4) . . ?
P1 O18 Mo5 122.1(3) . . ?
P2 O19 Cu2 142.0(4) . . ?
P2 O19 Mo2 118.7(3) . . ?
Cu2 O19 Mo2 97.8(2) . . ?
Mo2 O20 Cu2 108.0(3) . . ?
C1 N1 C5 118.4(8) . . ?
C1 N1 Cu1 125.4(6) . . ?
C5 N1 Cu1 115.6(6) . . ?
C6 N2 C10 117.8(8) . . ?
C6 N2 Cu1 113.7(6) . . ?
C10 N2 Cu1 128.5(6) . . ?
C11 N3 C15 118.8(8) . . ?
C11 N3 Cu1 125.8(6) . . ?
C15 N3 Cu1 115.3(6) . . ?
C20 N4 C16 117.9(8) . . ?
C20 N4 Cu1 128.2(6) . . ?
C16 N4 Cu1 113.8(6) . . ?
C21 N5 C25 118.4(8) . . ?
C21 N5 Cu2 127.4(7) . . ?
C25 N5 Cu2 114.2(6) . . ?
C30 N6 C26 118.3(8) . . ?
C30 N6 Cu2 127.5(7) . . ?
C26 N6 Cu2 114.2(6) . . ?
N1 C1 C2 121.7(9) . . ?
C3 C2 C1 120.1(9) . . ?
C2 C3 C4 117.5(9) . . ?
C5 C4 C3 120.8(9) . . ?
C4 C5 N1 121.4(8) . . ?
C4 C5 C6 125.2(8) . . ?
N1 C5 C6 113.3(8) . . ?
N2 C6 C7 123.1(9) . . ?
N2 C6 C5 115.1(8) . . ?
C7 C6 C5 121.8(9) . . ?
C6 C7 C8 118.5(9) . . ?
C9 C8 C7 119.0(9) . . ?
C8 C9 C10 119.9(9) . . ?
N2 C10 C9 121.8(9) . . ?
N3 C11 C12 123.3(9) . . ?
C13 C12 C11 118.4(10) . . ?
C12 C13 C14 119.9(9) . . ?
C13 C14 C15 119.0(9) . . ?
N3 C15 C14 120.4(9) . . ?
N3 C15 C16 115.7(8) . . ?
C14 C15 C16 123.9(9) . . ?
N4 C16 C17 121.3(9) . . ?
N4 C16 C15 114.1(8) . . ?
C17 C16 C15 124.6(8) . . ?
C18 C17 C16 119.4(9) . . ?
C17 C18 C19 119.4(9) . . ?
C18 C19 C20 118.9(9) . . ?
N4 C20 C19 123.0(9) . . ?
N5 C21 C22 124.7(10) . . ?
C21 C22 C23 116.7(10) . . ?
C24 C23 C22 118.9(9) . . ?
C23 C24 C25 120.8(9) . . ?
N6 C26 C27 120.8(9) . . ?
N6 C26 C25 114.7(8) . . ?
C27 C26 C25 124.5(9) . . ?
C28 C27 C26 120.0(10) . . ?
C29 C28 C27 118.6(10) . . ?
C28 C29 C30 120.0(10) . . ?
N6 C30 C29 122.2(9) . . ?
C32 C31 P1 114.3(6) . . ?
C32 C32 C31 111.1(9) 2_666 . ?
C34 C33 C35 92.3(16) . . ?
C34 C33 P2 119.0(12) . . ?
C35 C33 P2 122.2(14) . . ?
C33 C34 C35 124.9(19) . 2_575 ?
C33 C34 C35 43.7(11) . . ?
C35 C34 C35 99.5(16) 2_575 . ?
C33 C35 C34 110(2) . 2_575 ?
C33 C35 C34 44.0(11) . . ?
C34 C35 C34 80.5(16) 2_575 . ?
N5 C25 C24 120.4(9) . . ?
N5 C25 C26 115.0(8) . . ?
C24 C25 C26 124.6(9) . . ?

loop_
_geom_bond_atom_site_label_1
_geom_bond_atom_site_label_2
_geom_bond_distance
_geom_bond_site_symmetry_2
_geom_bond_publ_flag
Mo1 O2 1.707(6) . ?
Mo1 O1 1.737(6) . ?
Mo1 O3 1.898(6) . ?
Mo1 O5 1.914(6) . ?
Mo1 O6 2.211(5) . ?
Mo1 O4 2.417(6) . ?
Mo2 O21 1.699(6) . ?
Mo2 O20 1.719(6) . ?
Mo2 O17 1.896(6) . ?
Mo2 O5 1.925(6) . ?
Mo2 O6 2.325(6) . ?
Mo2 O19 2.445(6) . ?
Mo3 O7 1.692(6) . ?
Mo3 O8 1.706(6) . ?
Mo3 O9 1.896(6) . ?
Mo3 O3 1.955(6) . ?
Mo3 O10 2.303(6) . ?
Mo3 O4 2.344(6) . ?
Mo4 O12 1.698(6) . ?
Mo4 O11 1.702(6) . ?
Mo4 O9 1.932(6) . ?
Mo4 O14 1.969(6) . ?
Mo4 O13 2.249(6) . ?
Mo4 O10 2.359(6) . ?
Mo5 O16 1.704(6) . ?
Mo5 O15 1.753(6) . ?
Mo5 O14 1.874(6) . ?
Mo5 O17 1.920(6) . ?
Mo5 O18 2.196(6) . ?
Mo5 O13 2.434(7) . ?
Cu1 N1 1.944(7) . ?
Cu1 N3 1.973(7) . ?
Cu1 N2 2.030(7) . ?
Cu1 N4 2.053(8) . ?
Cu1 O1 2.150(6) . ?
Cu2 O19 1.943(6) . ?
Cu2 O22 1.963(7) . ?
Cu2 N5 1.997(8) . ?
Cu2 N6 1.999(8) . ?
Cu2 O20 2.362(6) . ?
P1 O18 1.506(6) . ?
P1 O10 1.539(6) . ?
P1 O6 1.567(6) . ?
P1 C31 1.768(9) . ?
P2 O19 1.536(6) . ?
P2 O4 1.542(6) . ?
P2 O13 1.543(7) . ?
P2 C33 1.805(11) . ?
N1 C1 1.343(11) . ?
N1 C5 1.383(11) . ?
N2 C6 1.342(11) . ?
N2 C10 1.353(11) . ?
N3 C11 1.323(11) . ?
N3 C15 1.362(11) . ?
N4 C20 1.339(12) . ?
N4 C16 1.357(11) . ?
N5 C21 1.321(12) . ?
N5 C25 1.363(11) . ?
N6 C30 1.347(12) . ?
N6 C26 1.367(11) . ?
C1 C2 1.395(13) . ?
C2 C3 1.387(13) . ?
C3 C4 1.395(13) . ?
C4 C5 1.361(12) . ?
C5 C6 1.475(12) . ?
C6 C7 1.375(12) . ?
C7 C8 1.402(12) . ?
C8 C9 1.350(12) . ?
C9 C10 1.390(12) . ?
C11 C12 1.375(13) . ?
C12 C13 1.370(14) . ?
C13 C14 1.372(13) . ?
C14 C15 1.401(12) . ?
C15 C16 1.468(13) . ?
C16 C17 1.383(12) . ?
C17 C18 1.373(12) . ?
C18 C19 1.365(12) . ?
C19 C20 1.373(13) . ?
C21 C22 1.370(13) . ?
C22 C23 1.402(13) . ?
C23 C24 1.374(13) . ?
C24 C25 1.363(13) . ?
C26 C27 1.396(13) . ?
C26 C25 1.475(13) . ?
C27 C28 1.383(14) . ?
C28 C29 1.365(14) . ?
C29 C30 1.386(14) . ?
C31 C32 1.530(11) . ?
C32 C32 1.528(15) 2_666 ?
C33 C34 1.40(2) . ?
C33 C35 1.40(3) . ?
C34 C35 1.63(3) 2_575 ?
C34 C35 2.02(4) . ?
C35 C34 1.63(3) 2_575 ?
